data_7215011
loop_
_publ_author_name
'Wu, Ya-Pan'
'Li, Dong-Sheng'
'Zhao, Jun'
'Fang, Zi-Fan'
'Dong, Wen-Wen'
'Yang, Guo-Ping'
'Wang, Yao-Yu'

_publ_section_title
;
 Isomeric phenylenediacetates as modular tectons for a series of ZnII/CdII
 coordination polymers incorporating flexible bis(imidazole) co-ligands
;
_journal_issue 14
_journal_name_full CrystEngComm
_journal_page_first 4745
_journal_paper_doi 10.1039/c2ce25076d
_journal_volume 14
_journal_year 2012
_chemical_formula_sum 'C16 H19 Cd N2 O5'
_chemical_formula_weight 431.73
_chemical_name_systematic
;
?
;
_space_group_IT_number 2
_symmetry_cell_setting triclinic
_symmetry_space_group_name_Hall '-P 1'
_symmetry_space_group_name_H-M 'P -1'
_atom_sites_solution_hydrogens geom
_atom_sites_solution_primary direct
_atom_sites_solution_secondary difmap
_audit_creation_method SHELXL-97
_cell_angle_alpha 64.4050(10)
_cell_angle_beta 69.9560(10)
_cell_angle_gamma 77.723(2)
_cell_formula_units_Z 2
_cell_length_a 8.7106(9)
_cell_length_b 10.4086(10)
_cell_length_c 10.9644(11)
_cell_measurement_temperature 298(2)
_cell_volume 839.79(15)
_computing_structure_refinement 'SHELXL-97 (Sheldrick, 1997)'
_computing_structure_solution 'SHELXS-97 (Sheldrick, 1990)'
_diffrn_ambient_temperature 298(2)
_diffrn_measured_fraction_theta_full 0.992
_diffrn_measured_fraction_theta_max 0.992
_diffrn_radiation_monochromator graphite
_diffrn_radiation_source 'fine-focus sealed tube'
_diffrn_radiation_type MoK\a
_diffrn_radiation_wavelength 0.71073
_diffrn_reflns_av_R_equivalents 0.0135
_diffrn_reflns_av_sigmaI/netI 0.0259
_diffrn_reflns_limit_h_max 10
_diffrn_reflns_limit_h_min -10
_diffrn_reflns_limit_k_max 12
_diffrn_reflns_limit_k_min -11
_diffrn_reflns_limit_l_max 12
_diffrn_reflns_limit_l_min -13
_diffrn_reflns_number 4458
_diffrn_reflns_theta_full 25.05
_diffrn_reflns_theta_max 25.05
_diffrn_reflns_theta_min 2.18
_exptl_absorpt_coefficient_mu 1.328
_exptl_absorpt_correction_T_max 0.787
_exptl_absorpt_correction_T_min 0.711
_exptl_absorpt_correction_type multi-scan
_exptl_absorpt_process_details SADABS
_exptl_crystal_colour colorless
_exptl_crystal_density_diffrn 1.707
_exptl_crystal_density_method 'not measured'
_exptl_crystal_description sheet
_exptl_crystal_F_000 434
_exptl_crystal_size_max 0.30
_exptl_crystal_size_mid 0.22
_exptl_crystal_size_min 0.18
_refine_diff_density_max 0.321
_refine_diff_density_min -0.267
_refine_diff_density_rms 0.060
_refine_ls_extinction_method none
_refine_ls_goodness_of_fit_ref 1.049
_refine_ls_hydrogen_treatment mixed
_refine_ls_matrix_type full
_refine_ls_number_parameters 220
_refine_ls_number_reflns 2961
_refine_ls_number_restraints 0
_refine_ls_restrained_S_all 1.049
_refine_ls_R_factor_all 0.0239
_refine_ls_R_factor_gt 0.0216
_refine_ls_shift/su_max 0.000
_refine_ls_shift/su_mean 0.000
_refine_ls_structure_factor_coef Fsqd
_refine_ls_weighting_details 'calc w=1/[\s^2^(Fo^2^)+(0.0194P)^2^+0.4810P] where P=(Fo^2^+2Fc^2^)/3'
_refine_ls_weighting_scheme calc
_refine_ls_wR_factor_gt 0.0482
_refine_ls_wR_factor_ref 0.0498
_reflns_number_gt 2777
_reflns_number_total 2961
_reflns_threshold_expression >2sigma(I)
_cod_data_source_file c2ce25076d.txt
_cod_data_source_block 4
_cod_depositor_comments
;
The following automatic conversions were performed:

'_symmetry_cell_setting' value 'Triclinic' changed to 'triclinic'
according to
/usr/data/users/saulius/automatic-downloads/retrospective/RSC/lib/dictionaries/cif_core.dic
dictionary named 'cif_core.dic' version 2.4.2 from
2011-04-26.

'_exptl_absorpt_correction_type' value 'Multi-scan'
changed to 'multi-scan' according to
/usr/data/users/saulius/automatic-downloads/retrospective/RSC/lib/dictionaries/cif_core.dic
dictionary named 'cif_core.dic' version 2.4.2 from 2011-04-26.

Automatic conversion script
Id: cif_fix_values 2281 2013-09-26 08:29:07Z andrius 
;
_cod_original_sg_symbol_H-M P-1
_cod_database_code 7215011

loop_
_symmetry_equiv_pos_as_xyz
'x, y, z'
'-x, -y, -z'

loop_
_atom_site_label
_atom_site_type_symbol
_atom_site_fract_x
_atom_site_fract_y
_atom_site_fract_z
_atom_site_U_iso_or_equiv
_atom_site_adp_type
_atom_site_occupancy
_atom_site_symmetry_multiplicity
_atom_site_calc_flag
_atom_site_refinement_flags
Cd1 Cd 0.22908(2) 0.086448(18) 0.088483(18) 0.02741(7) Uani 1 1 d .
C1 C 0.4972(3) -0.1445(3) 0.2009(2) 0.0262(5) Uani 1 1 d .
C2 C 0.3827(3) -0.2430(3) 0.3335(2) 0.0306(5) Uani 1 1 d .
H2A H 0.2703 -0.2147 0.3300 0.037 Uiso 1 1 calc R
H2B H 0.4084 -0.3403 0.3390 0.037 Uiso 1 1 calc R
C3 C 0.4012(3) -0.2356(3) 0.4630(2) 0.0287(5) Uani 1 1 d .
C4 C 0.3178(3) -0.1272(3) 0.5076(2) 0.0288(5) Uani 1 1 d .
H4 H 0.2438 -0.0630 0.4616 0.035 Uiso 1 1 calc R
C5 C 0.3426(3) -0.1125(3) 0.6195(2) 0.0311(6) Uani 1 1 d .
C6 C 0.4491(3) -0.2108(3) 0.6897(3) 0.0409(7) Uani 1 1 d .
H6 H 0.4661 -0.2027 0.7652 0.049 Uiso 1 1 calc R
C7 C 0.5305(4) -0.3210(3) 0.6487(3) 0.0459(7) Uani 1 1 d .
H7 H 0.6005 -0.3876 0.6977 0.055 Uiso 1 1 calc R
C8 C 0.5085(3) -0.3327(3) 0.5350(3) 0.0377(6) Uani 1 1 d .
H8 H 0.5658 -0.4060 0.5065 0.045 Uiso 1 1 calc R
C9 C 0.2540(3) 0.0102(3) 0.6618(3) 0.0377(6) Uani 1 1 d .
H9A H 0.2504 0.0957 0.5779 0.045 Uiso 1 1 calc R
H9B H 0.3135 0.0285 0.7123 0.045 Uiso 1 1 calc R
C10 C 0.0808(3) -0.0234(3) 0.7548(3) 0.0315(6) Uani 1 1 d .
C11 C 0.0652(3) 0.3509(3) 0.1766(3) 0.0404(7) Uani 1 1 d .
H11 H -0.0227 0.2973 0.2404 0.049 Uiso 1 1 calc R
C12 C 0.2165(4) 0.5284(3) 0.0498(3) 0.0536(8) Uani 1 1 d .
H12 H 0.2554 0.6187 0.0085 0.064 Uiso 1 1 calc R
C13 C 0.2947(4) 0.4125(3) 0.0253(3) 0.0489(8) Uani 1 1 d .
H13 H 0.3981 0.4095 -0.0371 0.059 Uiso 1 1 calc R
C14 C -0.0599(4) 0.5813(3) 0.2028(3) 0.0495(8) Uani 1 1 d .
H14A H -0.1620 0.5352 0.2457 0.059 Uiso 1 1 calc R
H14B H -0.0751 0.6706 0.1258 0.059 Uiso 1 1 calc R
C15 C -0.0214(4) 0.6128(3) 0.3116(3) 0.0461(7) Uani 1 1 d .
H15A H 0.0835 0.6542 0.2698 0.055 Uiso 1 1 calc R
H15B H -0.1040 0.6832 0.3361 0.055 Uiso 1 1 calc R
C16 C -0.0153(4) 0.4830(3) 0.4444(3) 0.0421(7) Uani 1 1 d .
H16A H 0.0711 0.4144 0.4207 0.051 Uiso 1 1 calc R
H16B H -0.1183 0.4388 0.4839 0.051 Uiso 1 1 calc R
H5B H 0.198(4) -0.109(4) -0.009(4) 0.063 Uiso 1 1 d .
N1 N 0.1997(3) 0.2997(2) 0.1056(2) 0.0364(5) Uani 1 1 d .
N2 N 0.0699(3) 0.4890(2) 0.1461(2) 0.0369(5) Uani 1 1 d .
O1 O 0.45765(19) -0.01120(16) 0.15921(16) 0.0265(4) Uani 1 1 d .
O2 O 0.6266(2) -0.19957(19) 0.14209(18) 0.0381(4) Uani 1 1 d .
O3 O 0.0566(2) -0.0934(2) 0.88595(18) 0.0377(4) Uani 1 1 d .
O4 O -0.0331(2) 0.0147(2) 0.69941(19) 0.0444(5) Uani 1 1 d .
O5 O 0.2642(2) -0.1142(2) 0.03250(19) 0.0350(4) Uani 1 1 d .
H5A H 0.3492 -0.1106 -0.0312 0.052 Uiso 1 1 calc R

loop_
_atom_site_aniso_label
_atom_site_aniso_U_11
_atom_site_aniso_U_22
_atom_site_aniso_U_33
_atom_site_aniso_U_23
_atom_site_aniso_U_13
_atom_site_aniso_U_12
Cd1 0.02325(10) 0.02890(11) 0.02819(11) -0.01291(8) -0.00428(7) 0.00051(7)
C1 0.0271(13) 0.0335(14) 0.0213(12) -0.0119(11) -0.0084(10) -0.0042(10)
C2 0.0348(14) 0.0262(13) 0.0291(13) -0.0112(11) -0.0038(11) -0.0072(11)
C3 0.0258(13) 0.0305(13) 0.0228(12) -0.0076(10) 0.0008(10) -0.0075(10)
C4 0.0244(12) 0.0313(13) 0.0262(13) -0.0097(11) -0.0026(10) -0.0046(10)
C5 0.0228(12) 0.0398(14) 0.0267(13) -0.0154(11) 0.0058(10) -0.0109(11)
C6 0.0379(15) 0.0573(18) 0.0275(14) -0.0157(13) -0.0070(12) -0.0092(14)
C7 0.0444(17) 0.0476(17) 0.0370(16) -0.0076(14) -0.0182(13) 0.0051(14)
C8 0.0375(15) 0.0320(14) 0.0359(15) -0.0116(12) -0.0052(12) 0.0004(12)
C9 0.0314(14) 0.0460(16) 0.0377(15) -0.0241(13) 0.0039(12) -0.0129(12)
C10 0.0300(14) 0.0351(14) 0.0348(15) -0.0236(12) -0.0012(11) -0.0047(11)
C11 0.0416(16) 0.0392(16) 0.0409(16) -0.0215(13) -0.0033(13) -0.0050(13)
C12 0.063(2) 0.0373(16) 0.0534(19) -0.0198(15) 0.0019(16) -0.0160(15)
C13 0.0445(17) 0.0468(17) 0.0518(18) -0.0262(15) 0.0041(14) -0.0111(14)
C14 0.0579(19) 0.0463(17) 0.0525(18) -0.0307(15) -0.0259(15) 0.0219(15)
C15 0.060(2) 0.0365(16) 0.0430(17) -0.0220(13) -0.0110(14) 0.0019(14)
C16 0.0456(16) 0.0404(16) 0.0402(16) -0.0201(13) -0.0038(13) -0.0077(13)
N1 0.0381(13) 0.0337(12) 0.0382(13) -0.0186(10) -0.0056(10) -0.0029(10)
N2 0.0448(14) 0.0336(12) 0.0376(13) -0.0203(10) -0.0151(11) 0.0063(10)
O1 0.0250(8) 0.0242(9) 0.0292(9) -0.0097(7) -0.0081(7) -0.0008(7)
O2 0.0381(11) 0.0331(10) 0.0292(10) -0.0118(8) 0.0001(8) 0.0080(8)
O3 0.0290(10) 0.0538(12) 0.0309(10) -0.0177(9) -0.0039(8) -0.0097(8)
O4 0.0326(10) 0.0611(13) 0.0346(11) -0.0154(10) -0.0072(9) -0.0050(9)
O5 0.0321(10) 0.0428(11) 0.0334(10) -0.0191(9) -0.0058(8) -0.0062(8)

loop_
_atom_type_symbol
_atom_type_description
_atom_type_scat_dispersion_real
_atom_type_scat_dispersion_imag
_atom_type_scat_source
C C 0.0033 0.0016 'International Tables Vol C Tables 4.2.6.8 and 6.1.1.4'
H H 0.0000 0.0000 'International Tables Vol C Tables 4.2.6.8 and 6.1.1.4'
Cd Cd -0.8075 1.2024 'International Tables Vol C Tables 4.2.6.8 and 6.1.1.4'
N N 0.0061 0.0033 'International Tables Vol C Tables 4.2.6.8 and 6.1.1.4'
O O 0.0106 0.0060 'International Tables Vol C Tables 4.2.6.8 and 6.1.1.4'

loop_
_geom_angle_atom_site_label_1
_geom_angle_atom_site_label_2
_geom_angle_atom_site_label_3
_geom_angle
_geom_angle_site_symmetry_1
_geom_angle_site_symmetry_3
N1 Cd1 O1 100.18(7) . .
N1 Cd1 O2 86.45(7) . 2_655
O1 Cd1 O2 93.48(6) . 2_655
N1 Cd1 O4 94.17(8) . 2_556
O1 Cd1 O4 99.26(6) . 2_556
O2 Cd1 O4 166.92(7) 2_655 2_556
N1 Cd1 O5 170.94(7) . .
O1 Cd1 O5 84.21(6) . .
O2 Cd1 O5 85.37(6) 2_655 .
O4 Cd1 O5 92.93(7) 2_556 .
N1 Cd1 O3 92.52(7) . 2_556
O1 Cd1 O3 152.62(6) . 2_556
O2 Cd1 O3 111.56(6) 2_655 2_556
O4 Cd1 O3 55.36(6) 2_556 2_556
O5 Cd1 O3 86.88(6) . 2_556
N1 Cd1 C10 93.88(8) . 2_556
O1 Cd1 C10 126.05(7) . 2_556
O2 Cd1 C10 139.49(7) 2_655 2_556
O4 Cd1 C10 27.43(7) 2_556 2_556
O5 Cd1 C10 89.83(7) . 2_556
O3 Cd1 C10 27.94(7) 2_556 2_556
O2 C1 O1 124.0(2) . .
O2 C1 C2 118.0(2) . .
O1 C1 C2 118.0(2) . .
C3 C2 C1 110.0(2) . .
C3 C2 H2A 109.7 . .
C1 C2 H2A 109.7 . .
C3 C2 H2B 109.7 . .
C1 C2 H2B 109.7 . .
H2A C2 H2B 108.2 . .
C4 C3 C8 118.6(2) . .
C4 C3 C2 120.6(2) . .
C8 C3 C2 120.7(2) . .
C3 C4 C5 121.4(2) . .
C3 C4 H4 119.3 . .
C5 C4 H4 119.3 . .
C6 C5 C4 118.8(2) . .
C6 C5 C9 121.2(2) . .
C4 C5 C9 119.9(2) . .
C7 C6 C5 120.5(2) . .
C7 C6 H6 119.7 . .
C5 C6 H6 119.7 . .
C6 C7 C8 120.3(3) . .
C6 C7 H7 119.9 . .
C8 C7 H7 119.9 . .
C7 C8 C3 120.3(3) . .
C7 C8 H8 119.8 . .
C3 C8 H8 119.8 . .
C5 C9 C10 111.0(2) . .
C5 C9 H9A 109.4 . .
C10 C9 H9A 109.4 . .
C5 C9 H9B 109.4 . .
C10 C9 H9B 109.4 . .
H9A C9 H9B 108.0 . .
O4 C10 O3 121.7(2) . .
O4 C10 C9 119.2(2) . .
O3 C10 C9 119.1(2) . .
O4 C10 Cd1 58.96(13) . 2_556
O3 C10 Cd1 62.70(13) . 2_556
C9 C10 Cd1 177.43(18) . 2_556
N1 C11 N2 112.0(3) . .
N1 C11 H11 124.0 . .
N2 C11 H11 124.0 . .
C13 C12 N2 106.9(3) . .
C13 C12 H12 126.5 . .
N2 C12 H12 126.5 . .
C12 C13 N1 109.8(3) . .
C12 C13 H13 125.1 . .
N1 C13 H13 125.1 . .
N2 C14 C15 112.6(2) . .
N2 C14 H14A 109.1 . .
C15 C14 H14A 109.1 . .
N2 C14 H14B 109.1 . .
C15 C14 H14B 109.1 . .
H14A C14 H14B 107.8 . .
C16 C15 C14 113.7(2) . .
C16 C15 H15A 108.8 . .
C14 C15 H15A 108.8 . .
C16 C15 H15B 108.8 . .
C14 C15 H15B 108.8 . .
H15A C15 H15B 107.7 . .
C15 C16 C16 113.2(3) . 2_566
C15 C16 H16A 108.9 . .
C16 C16 H16A 108.9 2_566 .
C15 C16 H16B 108.9 . .
C16 C16 H16B 108.9 2_566 .
H16A C16 H16B 107.7 . .
C11 N1 C13 104.9(2) . .
C11 N1 Cd1 124.70(19) . .
C13 N1 Cd1 128.92(18) . .
C11 N2 C12 106.4(2) . .
C11 N2 C14 126.8(3) . .
C12 N2 C14 126.7(3) . .
C1 O1 Cd1 122.14(15) . .
C1 O2 Cd1 122.71(15) . 2_655
C10 O3 Cd1 89.36(15) . 2_556
C10 O4 Cd1 93.61(15) . 2_556
Cd1 O5 H5B 111(2) . .
Cd1 O5 H5A 109.5 . .
H5B O5 H5A 98.8 . .

loop_
_geom_bond_atom_site_label_1
_geom_bond_atom_site_label_2
_geom_bond_distance
_geom_bond_site_symmetry_2
Cd1 N1 2.261(2) .
Cd1 O1 2.2617(16) .
Cd1 O2 2.2884(17) 2_655
Cd1 O4 2.3147(18) 2_556
Cd1 O5 2.3531(18) .
Cd1 O3 2.3961(17) 2_556
Cd1 C10 2.696(2) 2_556
C1 O2 1.250(3) .
C1 O1 1.269(3) .
C1 C2 1.521(3) .
C2 C3 1.518(3) .
C2 H2A 0.9700 .
C2 H2B 0.9700 .
C3 C4 1.387(3) .
C3 C8 1.391(4) .
C4 C5 1.391(3) .
C4 H4 0.9300 .
C5 C6 1.380(4) .
C5 C9 1.513(3) .
C6 C7 1.379(4) .
C6 H6 0.9300 .
C7 C8 1.383(4) .
C7 H7 0.9300 .
C8 H8 0.9300 .
C9 C10 1.516(3) .
C9 H9A 0.9700 .
C9 H9B 0.9700 .
C10 O4 1.244(3) .
C10 O3 1.263(3) .
C10 Cd1 2.696(2) 2_556
C11 N1 1.315(3) .
C11 N2 1.335(3) .
C11 H11 0.9300 .
C12 C13 1.340(4) .
C12 N2 1.356(4) .
C12 H12 0.9300 .
C13 N1 1.364(4) .
C13 H13 0.9300 .
C14 N2 1.469(3) .
C14 C15 1.517(4) .
C14 H14A 0.9700 .
C14 H14B 0.9700 .
C15 C16 1.507(4) .
C15 H15A 0.9700 .
C15 H15B 0.9700 .
C16 C16 1.522(5) 2_566
C16 H16A 0.9700 .
C16 H16B 0.9700 .
O2 Cd1 2.2884(17) 2_655
O3 Cd1 2.3961(17) 2_556
O4 Cd1 2.3147(18) 2_556
O5 H5B 0.82(3) .
O5 H5A 0.8200 .

loop_
_geom_torsion_atom_site_label_1
_geom_torsion_atom_site_label_2
_geom_torsion_atom_site_label_3
_geom_torsion_atom_site_label_4
_geom_torsion
_geom_torsion_site_symmetry_1
_geom_torsion_site_symmetry_4
O2 C1 C2 C3 102.3(2) . .
O1 C1 C2 C3 -75.7(3) . .
C1 C2 C3 C4 83.1(3) . .
C1 C2 C3 C8 -93.5(3) . .
C8 C3 C4 C5 1.5(4) . .
C2 C3 C4 C5 -175.2(2) . .
C3 C4 C5 C6 -1.9(4) . .
C3 C4 C5 C9 177.8(2) . .
C4 C5 C6 C7 0.5(4) . .
C9 C5 C6 C7 -179.2(2) . .
C5 C6 C7 C8 1.2(4) . .
C6 C7 C8 C3 -1.5(4) . .
C4 C3 C8 C7 0.2(4) . .
C2 C3 C8 C7 176.9(2) . .
C6 C5 C9 C10 -98.6(3) . .
C4 C5 C9 C10 81.7(3) . .
C5 C9 C10 O4 -92.8(3) . .
C5 C9 C10 O3 84.9(3) . .
C5 C9 C10 Cd1 -50(4) . 2_556
N2 C12 C13 N1 -0.3(4) . .
N2 C14 C15 C16 -65.7(4) . .
C14 C15 C16 C16 -177.2(3) . 2_566
N2 C11 N1 C13 -0.2(3) . .
N2 C11 N1 Cd1 -167.35(17) . .
C12 C13 N1 C11 0.3(4) . .
C12 C13 N1 Cd1 166.7(2) . .
O1 Cd1 N1 C11 -126.6(2) . .
O2 Cd1 N1 C11 140.5(2) 2_655 .
O4 Cd1 N1 C11 -26.4(2) 2_556 .
O5 Cd1 N1 C11 115.0(4) . .
O3 Cd1 N1 C11 29.0(2) 2_556 .
C10 Cd1 N1 C11 1.1(2) 2_556 .
O1 Cd1 N1 C13 69.4(3) . .
O2 Cd1 N1 C13 -23.5(3) 2_655 .
O4 Cd1 N1 C13 169.6(2) 2_556 .
O5 Cd1 N1 C13 -49.0(6) . .
O3 Cd1 N1 C13 -135.0(3) 2_556 .
C10 Cd1 N1 C13 -162.9(3) 2_556 .
N1 C11 N2 C12 0.0(3) . .
N1 C11 N2 C14 178.4(2) . .
C13 C12 N2 C11 0.2(4) . .
C13 C12 N2 C14 -178.2(3) . .
C15 C14 N2 C11 105.4(3) . .
C15 C14 N2 C12 -76.5(4) . .
O2 C1 O1 Cd1 118.6(2) . .
C2 C1 O1 Cd1 -63.5(2) . .
N1 Cd1 O1 C1 161.43(17) . .
O2 Cd1 O1 C1 -111.56(17) 2_655 .
O4 Cd1 O1 C1 65.45(18) 2_556 .
O5 Cd1 O1 C1 -26.58(17) . .
O3 Cd1 O1 C1 45.1(2) 2_556 .
C10 Cd1 O1 C1 58.97(19) 2_556 .
O1 C1 O2 Cd1 -22.2(3) . 2_655
C2 C1 O2 Cd1 159.89(16) . 2_655
O4 C10 O3 Cd1 -0.4(2) . 2_556
C9 C10 O3 Cd1 -177.9(2) . 2_556
O3 C10 O4 Cd1 0.4(3) . 2_556
C9 C10 O4 Cd1 177.95(19) . 2_556
